data_2208240
loop_
_publ_author_name
'Lyakhov, Alexander S.'
'Egorova, Natalia G. '
'Artamonova, Tatiana V.'
'Gaponik, Pavel N.'
'Koldobskii, Grigorii I.'

_publ_section_title
;
 5-Mesylmethoxy-1-(4-nitrophenyl)tetrazole
;
_journal_coeditor_code AT6082
_journal_issue 3
_journal_name_full 'Acta Crystallographica Section E'
_journal_page_first o903
_journal_page_last o905
_journal_paper_doi 10.1107/S1600536806003837
_journal_volume 62
_journal_year 2006
_chemical_formula_iupac 'C9 H9 N5 O5 S'
_chemical_formula_moiety 'C9 H9 N5 O5 S'
_chemical_formula_sum 'C9 H9 N5 O5 S'
_chemical_formula_weight 299.27
_chemical_name_systematic
;
5-Mesylmethoxy-1-(4-nitrophenyl)tetrazole
;
_space_group_IT_number 14
_symmetry_cell_setting monoclinic
_symmetry_space_group_name_Hall '-P 2ybc'
_symmetry_space_group_name_H-M 'P 1 21/c 1'
_atom_sites_solution_hydrogens difmap
_atom_sites_solution_primary direct
_atom_sites_solution_secondary difmap
_audit_creation_method SHELXL-97
_cell_angle_alpha 90.00
_cell_angle_beta 101.696(17)
_cell_angle_gamma 90.00
_cell_formula_units_Z 4
_cell_length_a 12.413(3)
_cell_length_b 8.093(3)
_cell_length_c 12.770(3)
_cell_measurement_reflns_used 25
_cell_measurement_temperature 292(2)
_cell_measurement_theta_max 18.6
_cell_measurement_theta_min 14.8
_cell_volume 1256.2(6)
_computing_cell_refinement 'R3m Software'
_computing_data_collection 'R3m Software (Nicolet, 1980)'
_computing_data_reduction 'R3m Software'
_computing_molecular_graphics
;
ORTEP-3 for Windows (Farrugia, 1997) and PLATON (Spek, 2003)
;
_computing_publication_material 'SHELXL97 and PLATON'
_computing_structure_refinement 'SHELXL97 (Sheldrick, 1997)'
_computing_structure_solution 'SIR97 (Altomare <i>et al.</i>,  1999)'
_diffrn_ambient_temperature 292(2)
_diffrn_measured_fraction_theta_full 1.000
_diffrn_measured_fraction_theta_max 1.000
_diffrn_measurement_device_type 'Nicolet R3m four-circle'
_diffrn_measurement_method \w/2\q
_diffrn_radiation_monochromator graphite
_diffrn_radiation_source 'fine-focus sealed tube'
_diffrn_radiation_type MoK\a
_diffrn_radiation_wavelength 0.71073
_diffrn_reflns_av_R_equivalents 0.0144
_diffrn_reflns_av_sigmaI/netI 0.0194
_diffrn_reflns_limit_h_max 16
_diffrn_reflns_limit_h_min 0
_diffrn_reflns_limit_k_max 10
_diffrn_reflns_limit_k_min 0
_diffrn_reflns_limit_l_max 16
_diffrn_reflns_limit_l_min -16
_diffrn_reflns_number 3053
_diffrn_reflns_theta_full 27.58
_diffrn_reflns_theta_max 27.58
_diffrn_reflns_theta_min 1.68
_diffrn_standards_decay_% 0
_diffrn_standards_interval_count 100
_diffrn_standards_number 3
_exptl_absorpt_coefficient_mu 0.287
_exptl_absorpt_correction_T_max 0.933
_exptl_absorpt_correction_T_min 0.885
_exptl_absorpt_correction_type psi-scan
_exptl_absorpt_process_details '(North <i>et al.</i>,  1968)'
_exptl_crystal_colour colourless
_exptl_crystal_density_diffrn 1.582
_exptl_crystal_density_method 'not measured'
_exptl_crystal_description prism
_exptl_crystal_F_000 616
_exptl_crystal_size_max 0.50
_exptl_crystal_size_mid 0.30
_exptl_crystal_size_min 0.25
_refine_diff_density_max 0.235
_refine_diff_density_min -0.320
_refine_ls_extinction_method none
_refine_ls_goodness_of_fit_ref 1.072
_refine_ls_hydrogen_treatment mixed
_refine_ls_matrix_type full
_refine_ls_number_parameters 206
_refine_ls_number_reflns 2920
_refine_ls_number_restraints 0
_refine_ls_restrained_S_all 1.072
_refine_ls_R_factor_all 0.0503
_refine_ls_R_factor_gt 0.0394
_refine_ls_shift/su_max 0.001
_refine_ls_shift/su_mean 0.000
_refine_ls_structure_factor_coef Fsqd
_refine_ls_weighting_details 'calc w=1/[\s^2^(Fo^2^)+(0.06P)^2^+0.3301P] where P=(Fo^2^+2Fc^2^)/3'
_refine_ls_weighting_scheme calc
_refine_ls_wR_factor_gt 0.1104
_refine_ls_wR_factor_ref 0.1193
_reflns_number_gt 2333
_reflns_number_total 2920
_reflns_threshold_expression I>2\s(I)
_cod_data_source_file at6082.cif
_cod_data_source_block I
_cod_depositor_comments
;
The following automatic conversions were performed:
'_geom_bond_publ_flag' value 'Y' changed to 'y' according to
'/home/saulius/struct/CIF-dictionaries/cif_core.dic' dictionary named
'cif_core.dic' version 2.4.1 from 2010-06-29 (7
times).

'_geom_angle_publ_flag' value 'Y' changed to 'y' according to
'/home/saulius/struct/CIF-dictionaries/cif_core.dic' dictionary named
'cif_core.dic' version 2.4.1 from 2010-06-29 (9 times).

Automatic conversion script
Id: cif_fix_enum 1527 2010-12-29 10:47:43Z saulius 

The following automatic conversions were performed:

'_geom_bond_publ_flag' value 'Y' changed to 'y' according to
/home/saulius/struct/CIF-dictionaries/cif_core.dic dictionary named
'cif_core.dic' version 2.4.1 from 2010-06-29 (7
times).

'_geom_angle_publ_flag' value 'Y' changed to 'y' according
to /home/saulius/struct/CIF-dictionaries/cif_core.dic dictionary
named 'cif_core.dic' version 2.4.1 from 2010-06-29 (9 times).

Automatic conversion script
Id: cif_fix_values 1715 2011-07-08 13:25:40Z adriana 
;
_cod_original_sg_symbol_H-M 'P 21/c'
_cod_database_code 2208240
_cod_database_fobs_code 2208240

loop_
_symmetry_equiv_pos_as_xyz
'x, y, z'
'-x, y+1/2, -z+1/2'
'-x, -y, -z'
'x, -y-1/2, z-1/2'

loop_
_atom_site_label
_atom_site_fract_x
_atom_site_fract_y
_atom_site_fract_z
_atom_site_U_iso_or_equiv
_atom_site_adp_type
_atom_site_calc_flag
_atom_site_refinement_flags
_atom_site_occupancy
_atom_site_type_symbol
S1 1.01559(4) 0.12883(6) 0.85348(4) 0.05077(16) Uani d . 1 S
O3 1.07668(11) -0.00527(18) 0.91067(11) 0.0608(4) Uani d . 1 O
O4 1.04308(14) 0.1843(2) 0.75575(13) 0.0746(5) Uani d . 1 O
N1 0.72002(12) 0.29950(19) 0.60690(11) 0.0466(3) Uani d . 1 N
N2 0.70247(15) 0.2471(2) 0.50318(12) 0.0630(5) Uani d . 1 N
N3 0.74825(17) 0.1049(3) 0.50404(14) 0.0702(5) Uani d . 1 N
N4 0.79718(15) 0.0583(2) 0.60541(13) 0.0620(4) Uani d . 1 N
C5 0.77867(14) 0.1804(2) 0.66563(14) 0.0480(4) Uani d . 1 C
O5 0.80806(11) 0.19224(17) 0.77134(9) 0.0560(3) Uani d . 1 O
C6 0.68264(13) 0.4576(2) 0.63270(13) 0.0442(4) Uani d . 1 C
C7 0.63760(17) 0.5621(3) 0.54982(14) 0.0564(5) Uani d . 1 C
H7 0.6277(19) 0.523(3) 0.477(2) 0.079(7) Uiso d . 1 H
C8 0.60233(18) 0.7163(3) 0.57186(15) 0.0568(5) Uani d . 1 C
H8 0.574(2) 0.788(3) 0.522(2) 0.079(7) Uiso d . 1 H
C9 0.61311(14) 0.7642(2) 0.67681(13) 0.0476(4) Uani d . 1 C
C10 0.65693(17) 0.6613(3) 0.75983(14) 0.0564(5) Uani d . 1 C
H10 0.657(2) 0.696(3) 0.8309(19) 0.073(7) Uiso d . 1 H
C11 0.69095(17) 0.5053(3) 0.73805(14) 0.0561(5) Uani d . 1 C
H11 0.7224(19) 0.429(3) 0.7972(19) 0.075(7) Uiso d . 1 H
N12 0.57836(14) 0.9301(2) 0.69993(13) 0.0590(4) Uani d . 1 N
O1 0.53584(15) 1.0187(2) 0.62637(13) 0.0787(5) Uani d . 1 O
O2 0.59597(19) 0.9764(3) 0.79146(13) 0.1055(8) Uani d . 1 O
C13 0.87550(15) 0.0626(2) 0.82517(15) 0.0498(4) Uani d . 1 C
H13A 0.8734(18) -0.036(3) 0.7837(18) 0.064(6) Uiso d . 1 H
H13B 0.8529(17) 0.043(3) 0.8935(18) 0.063(6) Uiso d . 1 H
C14 1.0160(2) 0.2969(3) 0.9394(2) 0.0701(6) Uani d . 1 C
H14A 0.9914 0.2616 1.0024 0.105 Uiso calc R 1 H
H14B 0.9676 0.3811 0.9038 0.105 Uiso calc R 1 H
H14C 1.0892 0.3405 0.9592 0.105 Uiso calc R 1 H

loop_
_atom_site_aniso_label
_atom_site_aniso_U_11
_atom_site_aniso_U_22
_atom_site_aniso_U_33
_atom_site_aniso_U_12
_atom_site_aniso_U_13
_atom_site_aniso_U_23
S1 0.0525(3) 0.0515(3) 0.0495(3) 0.00377(19) 0.01306(19) 0.00956(19)
O3 0.0522(7) 0.0650(9) 0.0645(8) 0.0140(6) 0.0104(6) 0.0135(7)
O4 0.0824(10) 0.0855(11) 0.0625(9) 0.0017(9) 0.0307(8) 0.0207(8)
N1 0.0493(8) 0.0556(9) 0.0340(7) 0.0055(7) 0.0059(6) 0.0022(6)
N2 0.0777(11) 0.0713(11) 0.0369(8) 0.0115(9) 0.0044(7) -0.0056(7)
N3 0.0866(13) 0.0756(12) 0.0453(9) 0.0173(10) 0.0058(8) -0.0079(8)
N4 0.0706(11) 0.0648(10) 0.0487(9) 0.0156(9) 0.0079(8) -0.0046(8)
C5 0.0459(9) 0.0569(10) 0.0409(8) 0.0065(8) 0.0078(7) 0.0010(7)
O5 0.0631(8) 0.0624(8) 0.0392(6) 0.0214(6) 0.0023(5) 0.0031(6)
C6 0.0418(8) 0.0541(10) 0.0362(8) 0.0038(7) 0.0069(6) 0.0041(7)
C7 0.0684(12) 0.0667(12) 0.0307(8) 0.0115(10) 0.0023(8) 0.0035(8)
C8 0.0678(12) 0.0620(12) 0.0372(9) 0.0132(10) 0.0028(8) 0.0103(8)
C9 0.0463(9) 0.0541(10) 0.0412(8) 0.0054(8) 0.0064(7) 0.0045(7)
C10 0.0669(12) 0.0678(12) 0.0334(8) 0.0157(10) 0.0078(8) 0.0031(8)
C11 0.0694(12) 0.0639(12) 0.0342(8) 0.0197(10) 0.0085(8) 0.0091(8)
N12 0.0628(10) 0.0623(10) 0.0497(9) 0.0131(8) 0.0062(7) 0.0019(8)
O1 0.0987(12) 0.0729(10) 0.0635(9) 0.0335(9) 0.0141(8) 0.0160(8)
O2 0.160(2) 0.0893(13) 0.0538(9) 0.0487(13) -0.0100(11) -0.0178(9)
C13 0.0526(10) 0.0482(10) 0.0464(9) 0.0083(8) 0.0049(8) 0.0079(8)
C14 0.0819(15) 0.0546(12) 0.0757(14) -0.0133(11) 0.0202(12) -0.0037(11)

loop_
_atom_type_symbol
_atom_type_description
_atom_type_scat_dispersion_real
_atom_type_scat_dispersion_imag
_atom_type_scat_source
C C 0.0033 0.0016 'International Tables Vol C Tables 4.2.6.8 and 6.1.1.4'
H H 0.0000 0.0000 'International Tables Vol C Tables 4.2.6.8 and 6.1.1.4'
N N 0.0061 0.0033 'International Tables Vol C Tables 4.2.6.8 and 6.1.1.4'
O O 0.0106 0.0060 'International Tables Vol C Tables 4.2.6.8 and 6.1.1.4'
S S 0.1246 0.1234 'International Tables Vol C Tables 4.2.6.8 and 6.1.1.4'

loop_
_geom_angle_atom_site_label_1
_geom_angle_atom_site_label_2
_geom_angle_atom_site_label_3
_geom_angle
_geom_angle_publ_flag
O4 S1 O3 119.08(10) ?
O4 S1 C14 109.41(11) ?
O3 S1 C14 109.59(11) ?
O4 S1 C13 108.19(10) ?
O3 S1 C13 105.57(9) ?
C14 S1 C13 103.86(11) ?
C5 N1 N2 106.30(15) y
C5 N1 C6 133.03(15) y
N2 N1 C6 120.59(14) y
N3 N2 N1 106.70(15) y
N2 N3 N4 111.52(16) y
C5 N4 N3 104.61(16) y
N4 C5 O5 127.63(17) y
N4 C5 N1 110.86(16) y
O5 C5 N1 121.48(16) y
C5 O5 C13 116.71(15) ?
C7 C6 C11 120.86(18) ?
C7 C6 N1 118.27(15) ?
C11 C6 N1 120.87(15) ?
C8 C7 C6 119.78(17) ?
C8 C7 H7 120.9(15) ?
C6 C7 H7 119.2(15) ?
C7 C8 C9 119.00(17) ?
C7 C8 H8 123.1(17) ?
C9 C8 H8 117.9(17) ?
C10 C9 C8 121.81(18) ?
C10 C9 N12 119.34(16) ?
C8 C9 N12 118.84(16) ?
C9 C10 C11 119.37(17) ?
C9 C10 H10 118.6(15) ?
C11 C10 H10 121.8(15) ?
C10 C11 C6 119.14(17) ?
C10 C11 H11 120.5(14) ?
C6 C11 H11 120.4(14) ?
O2 N12 O1 122.15(19) ?
O2 N12 C9 118.66(17) ?
O1 N12 C9 119.15(17) ?
O5 C13 S1 109.20(13) ?
O5 C13 H13A 113.6(13) ?
S1 C13 H13A 106.2(13) ?
O5 C13 H13B 107.7(13) ?
S1 C13 H13B 108.2(12) ?
H13A C13 H13B 111.9(18) ?
S1 C14 H14A 109.5 ?
S1 C14 H14B 109.5 ?
H14A C14 H14B 109.5 ?
S1 C14 H14C 109.5 ?
H14A C14 H14C 109.5 ?
H14B C14 H14C 109.5 ?

loop_
_geom_bond_atom_site_label_1
_geom_bond_atom_site_label_2
_geom_bond_distance
_geom_bond_publ_flag
S1 O4 1.4312(15) ?
S1 O3 1.4358(14) ?
S1 C14 1.747(2) ?
S1 C13 1.785(2) ?
N1 C5 1.342(2) y
N1 N2 1.366(2) y
N1 C6 1.422(2) y
N2 N3 1.282(3) y
N3 N4 1.367(2) y
N4 C5 1.301(2) y
C5 O5 1.328(2) y
O5 C13 1.428(2) ?
C6 C7 1.381(2) ?
C6 C11 1.383(2) ?
C7 C8 1.370(3) ?
C7 H7 0.96(3) ?
C8 C9 1.375(2) ?
C8 H8 0.88(3) ?
C9 C10 1.371(3) ?
C9 N12 1.459(3) ?
C10 C11 1.377(3) ?
C10 H10 0.95(2) ?
C11 H11 0.99(2) ?
N12 O2 1.204(2) ?
N12 O1 1.214(2) ?
C13 H13A 0.96(2) ?
C13 H13B 0.98(2) ?
C14 H14A 0.9600 ?
C14 H14B 0.9600 ?
C14 H14C 0.9600 ?

loop_
_geom_hbond_atom_site_label_D
_geom_hbond_atom_site_label_H
_geom_hbond_atom_site_label_A
_geom_hbond_site_symmetry_A
_geom_hbond_distance_DH
_geom_hbond_distance_HA
_geom_hbond_distance_DA
_geom_hbond_angle_DHA
C7 H7 O2 4_575 0.96(3) 2.33(3) 3.249(3) 161(2)
C11 H11 N3 4_566 0.99(2) 2.61(2) 3.444(3) 141.6(18)
C13 H13A O4 2_746 0.96(2) 2.58(2) 3.448(3) 150.9(17)
C13 H13B O3 3_757 0.98(2) 2.49(2) 3.337(2) 143.6(16)
C14 H14A O3 3_757 0.96 2.58 3.385(3) 142
C14 H14C N4 2_756 0.96 2.50 3.274(3) 138
C11 H11 O5 . 0.99(2) 2.25(2) 2.909(2) 123.0(18)

loop_
_geom_torsion_atom_site_label_1
_geom_torsion_atom_site_label_2
_geom_torsion_atom_site_label_3
_geom_torsion_atom_site_label_4
_geom_torsion
C5 N1 N2 N3 0.5(2)
C6 N1 N2 N3 177.57(17)
N1 N2 N3 N4 -0.2(3)
N2 N3 N4 C5 -0.2(3)
N3 N4 C5 O5 178.54(19)
N3 N4 C5 N1 0.5(2)
N2 N1 C5 N4 -0.7(2)
C6 N1 C5 N4 -177.19(18)
N2 N1 C5 O5 -178.83(17)
C6 N1 C5 O5 4.7(3)
N4 C5 O5 C13 5.5(3)
N1 C5 O5 C13 -176.64(16)
C5 N1 C6 C7 170.18(19)
N2 N1 C6 C7 -5.9(2)
C5 N1 C6 C11 -10.0(3)
N2 N1 C6 C11 173.94(18)
C11 C6 C7 C8 1.1(3)
N1 C6 C7 C8 -179.00(18)
C6 C7 C8 C9 0.3(3)
C7 C8 C9 C10 -0.8(3)
C7 C8 C9 N12 178.27(18)
C8 C9 C10 C11 -0.2(3)
N12 C9 C10 C11 -179.23(19)
C9 C10 C11 C6 1.6(3)
C7 C6 C11 C10 -2.1(3)
N1 C6 C11 C10 178.04(18)
C10 C9 N12 O2 5.0(3)
C8 C9 N12 O2 -174.1(2)
C10 C9 N12 O1 -177.3(2)
C8 C9 N12 O1 3.6(3)
C5 O5 C13 S1 99.22(17)
O4 S1 C13 O5 -53.57(16)
O3 S1 C13 O5 177.92(12)
C14 S1 C13 O5 62.62(16)

loop_
_cod_related_entry_id
_cod_related_entry_database
_cod_related_entry_code
1 ChemSpider 21126427
